data_7153609
loop_
_publ_author_name
'Nakamura, Mitsunori'
'Kitatsuka, Manami'
'Takahashi, Kohtaro'
'Nagata, Toshi'
'Mori, Shigeki'
'Kuzuhara, Daiki'
'Okujima, Tetsuo'
'Yamada, Hiroko'
'Nakae, Takahiro'
'Uno, Hidemitsu'

_publ_section_title
;
 Yellow NIR dye: \p-fused bisbenzoBODIPYs with electron-withdrawing
 groups.
;
_journal_issue 8
_journal_name_full 'Organic &amp; biomolecular chemistry'
_journal_page_first 1309
_journal_page_last 1317
_journal_paper_doi 10.1039/c3ob41996g
_journal_volume 12
_journal_year 2014
_chemical_formula_moiety 'C50 H36 B2 F12 N4, 2(C4 H8 O)'
_chemical_formula_sum 'C58 H52 B2 F12 N4 O2'
_chemical_formula_weight 1086.68
_space_group_IT_number 14
_symmetry_cell_setting monoclinic
_symmetry_Int_Tables_number 14
_symmetry_space_group_name_Hall '-P 2ybc'
_symmetry_space_group_name_H-M 'P 1 21/c 1'
_atom_sites_solution_hydrogens geom
_atom_sites_solution_primary direct
_atom_sites_solution_secondary difmap
_cell_angle_alpha 90.0000
_cell_angle_beta 117.527(8)
_cell_angle_gamma 90.0000
_cell_formula_units_Z 4
_cell_length_a 16.7527(11)
_cell_length_b 15.1798(11)
_cell_length_c 23.1208(15)
_cell_measurement_reflns_used 7362
_cell_measurement_temperature 100
_cell_measurement_theta_max 67.70
_cell_measurement_theta_min 2.98
_cell_volume 5214.1(7)
_computing_cell_refinement 'RAPID AUTO'
_computing_data_collection 'RAPID AUTO (Rigaku, ????)'
_computing_data_reduction 'RAPID AUTO'
_computing_molecular_graphics 'CrystalStructure 4.0'
_computing_publication_material 'CrystalStructure 4.0 (Rigaku, 2010)'
_computing_structure_refinement 'SHELXL97 (Sheldrick, 2008)'
_computing_structure_solution 'SIR2004 (Burla, et al., 2005)'
_diffrn_ambient_temperature 100
_diffrn_detector_area_resol_mean 10.000
_diffrn_measured_fraction_theta_full 0.998
_diffrn_measured_fraction_theta_max 0.998
_diffrn_measurement_device_type 'Rigaku R-AXIS RAPID'
_diffrn_measurement_method \w
_diffrn_radiation_type 'Cu K\a'
_diffrn_radiation_wavelength 1.54187
_diffrn_reflns_av_R_equivalents 0.1002
_diffrn_reflns_av_sigmaI/netI 0.0970
_diffrn_reflns_limit_h_max 20
_diffrn_reflns_limit_h_min -19
_diffrn_reflns_limit_k_max 18
_diffrn_reflns_limit_k_min -18
_diffrn_reflns_limit_l_max 27
_diffrn_reflns_limit_l_min -27
_diffrn_reflns_number 59378
_diffrn_reflns_theta_full 68.25
_diffrn_reflns_theta_max 68.25
_exptl_absorpt_coefficient_mu 0.968
_exptl_absorpt_correction_T_max 0.981
_exptl_absorpt_correction_T_min 0.528
_exptl_absorpt_correction_type multi-scan
_exptl_absorpt_process_details 'ABSCOR (Rigaku, 1995)'
_exptl_crystal_colour Violet
_exptl_crystal_density_diffrn 1.384
_exptl_crystal_density_method 'not measured'
_exptl_crystal_description platelet
_exptl_crystal_F_000 2248.00
_exptl_crystal_size_max 0.140
_exptl_crystal_size_mid 0.120
_exptl_crystal_size_min 0.020
_refine_diff_density_max 0.290
_refine_diff_density_min -0.220
_refine_diff_density_rms 0.067
_refine_ls_extinction_method none
_refine_ls_goodness_of_fit_ref 1.138
_refine_ls_hydrogen_treatment constr
_refine_ls_number_parameters 949
_refine_ls_number_reflns 9530
_refine_ls_number_restraints 1288
_refine_ls_restrained_S_all 1.146
_refine_ls_R_factor_all 0.1939
_refine_ls_R_factor_gt 0.0894
_refine_ls_shift/su_max 0.002
_refine_ls_shift/su_mean 0.000
_refine_ls_structure_factor_coef Fsqd
_refine_ls_weighting_details 'w = 1/[\s^2^(Fo^2^)+(0.0780P)^2^+0.0000P] where P=(Fo^2^+2Fc^2^)/3'
_refine_ls_weighting_scheme calc
_refine_ls_wR_factor_gt 0.1935
_refine_ls_wR_factor_ref 0.2305
_reflns_number_gt 3566
_reflns_number_total 9535
_reflns_threshold_expression F^2^>2.0\s(F^2^)
_cod_data_source_file c3ob41996g.txt
_cod_data_source_block 20130129
_cod_depositor_comments
;
The following automatic conversions were performed:

data name '_iucr_refine_instruction_details' was replaced with
'_iucr_refine_instructions_details' as specified in the replacement
file 'data/replacement-values/replacement_tags.lst'.

Automatic conversion script
Id: cif_correct_tags 9268 2022-04-12 08:56:07Z antanas 
;
_cod_database_code 7153609

loop_
_symmetry_equiv_pos_site_id
_symmetry_equiv_pos_as_xyz
1 +X,+Y,+Z
2 -X,1/2+Y,1/2-Z
3 -X,-Y,-Z
4 +X,1/2-Y,1/2+Z

loop_
_atom_site_label
_atom_site_type_symbol
_atom_site_fract_x
_atom_site_fract_y
_atom_site_fract_z
_atom_site_U_iso_or_equiv
_atom_site_adp_type
_atom_site_occupancy
_atom_site_symmetry_multiplicity
_atom_site_calc_flag
_atom_site_refinement_flags
_atom_site_disorder_assembly
_atom_site_disorder_group
F1 F 0.27293(17) 0.53073(18) 0.88399(13) 0.0964(9) Uani 1 1 d . . .
F2 F 0.23107(19) 0.62330(19) 0.96711(13) 0.1014(9) Uani 1 1 d . . .
F3 F 0.35616(17) 0.71108(18) 1.06817(13) 0.0963(9) Uani 1 1 d . . .
F4 F 0.53044(17) 0.71707(18) 1.08740(12) 0.0921(8) Uani 1 1 d . . .
F5 F 0.68274(18) 0.37154(19) 0.53712(13) 0.0988(9) Uani 1 1 d . A .
F6 F 0.7118(2) 0.41628(19) 0.43440(13) 0.1077(9) Uani 1 1 d . . .
F7 F 0.57787(19) 0.46345(19) 0.31966(14) 0.1078(9) Uani 1 1 d . A .
F8 F 0.4049(2) 0.46969(18) 0.30130(13) 0.1052(9) Uani 1 1 d . . .
F9 F 0.70863(16) 0.54104(17) 0.96114(11) 0.0883(8) Uani 1 1 d . . .
F10 F 0.63196(16) 0.64023(19) 0.88059(12) 0.0916(8) Uani 1 1 d . . .
F11 F 0.28161(17) 0.2796(2) 0.46596(12) 0.1012(9) Uani 1 1 d . . .
F12 F 0.25681(18) 0.4242(2) 0.47876(12) 0.1018(9) Uani 1 1 d . . .
N1 N 0.5559(3) 0.5758(3) 0.93516(19) 0.0733(11) Uani 1 1 d . A .
N2 N 0.5897(3) 0.4862(3) 0.85843(18) 0.0733(11) Uani 1 1 d . A .
N3 N 0.3924(3) 0.3849(3) 0.4746(2) 0.0829(12) Uani 1 1 d . A .
N4 N 0.3715(3) 0.3467(2) 0.57127(19) 0.0789(11) Uani 1 1 d . A .
B1 B 0.6272(4) 0.5604(5) 0.9097(3) 0.0802(17) Uani 1 1 d . . .
B2 B 0.3219(4) 0.3587(5) 0.4970(3) 0.0858(19) Uani 1 1 d . . .
C1 C 0.3365(4) 0.5784(4) 0.9321(3) 0.0833(15) Uani 1 1 d . . .
C2 C 0.3153(4) 0.6229(4) 0.9752(3) 0.0802(14) Uani 1 1 d . . .
C3 C 0.3795(4) 0.6700(3) 1.0265(3) 0.0778(14) Uani 1 1 d . . .
C4 C 0.4653(4) 0.6732(3) 1.0355(2) 0.0802(14) Uani 1 1 d . . .
C5 C 0.4889(4) 0.6316(3) 0.9919(2) 0.0765(14) Uani 1 1 d . . .
C6 C 0.5699(3) 0.6253(3) 0.9872(2) 0.0795(14) Uani 1 1 d . . .
H6 H 0.6255 0.6519 1.0162 0.095 Uiso 1 1 calc R . .
C7 C 0.6319(3) 0.4407(4) 0.8293(2) 0.0777(14) Uani 1 1 d D . .
C8 C 0.5704(3) 0.3802(3) 0.7840(2) 0.0747(14) Uani 1 1 d . A .
C9 C 0.5716(3) 0.3131(4) 0.7366(2) 0.0808(14) Uani 1 1 d . . .
H9 H 0.6284 0.3128 0.7324 0.097 Uiso 1 1 calc R A .
C10 C 0.4872(3) 0.3303(3) 0.6732(2) 0.0766(14) Uani 1 1 d . A .
C11 C 0.4660(3) 0.3380(3) 0.6071(3) 0.0754(13) Uani 1 1 d . . .
C12 C 0.5184(3) 0.3496(3) 0.5769(2) 0.0828(15) Uani 1 1 d . A .
H12 H 0.5814 0.3402 0.6017 0.099 Uiso 1 1 calc R . .
C13 C 0.4857(3) 0.3740(3) 0.5123(3) 0.0768(14) Uani 1 1 d . . .
C14 C 0.5257(4) 0.3964(3) 0.4716(2) 0.0821(14) Uani 1 1 d . A .
C15 C 0.6125(4) 0.3970(3) 0.4802(3) 0.0838(15) Uani 1 1 d . . .
C16 C 0.6285(4) 0.4194(4) 0.4286(3) 0.0944(16) Uani 1 1 d . A .
C17 C 0.5588(5) 0.4448(3) 0.3684(3) 0.0872(16) Uani 1 1 d . . .
C18 C 0.4721(5) 0.4455(3) 0.3591(3) 0.0932(17) Uani 1 1 d . A .
C19 C 0.4546(4) 0.4228(3) 0.4102(3) 0.0826(15) Uani 1 1 d . . .
C20 C 0.3742(4) 0.4129(3) 0.4150(3) 0.0911(16) Uani 1 1 d . A .
H20 H 0.3156 0.4244 0.3808 0.109 Uiso 1 1 calc R . .
C21 C 0.3371(3) 0.3438(3) 0.6145(3) 0.0814(14) Uani 1 1 d D . .
C22 C 0.4089(3) 0.3358(3) 0.6779(2) 0.0767(14) Uani 1 1 d . A .
C23 C 0.4191(3) 0.3247(3) 0.7452(2) 0.0797(14) Uani 1 1 d . . .
H23 H 0.3614 0.3321 0.7476 0.096 Uiso 1 1 calc R A .
C24 C 0.4900(3) 0.3891(3) 0.7862(2) 0.0753(13) Uani 1 1 d . A .
C25 C 0.5005(3) 0.4553(3) 0.8327(2) 0.0727(13) Uani 1 1 d . . .
C26 C 0.4419(3) 0.4865(3) 0.8546(2) 0.0773(14) Uani 1 1 d . A .
H26 H 0.3815 0.4659 0.8338 0.093 Uiso 1 1 calc R . .
C27 C 0.4666(3) 0.5465(3) 0.9054(2) 0.0729(13) Uani 1 1 d . . .
C28 C 0.4234(4) 0.5817(3) 0.9402(2) 0.0734(13) Uani 1 1 d . A .
C29 C 0.5512(3) 0.2242(3) 0.7613(2) 0.0856(15) Uani 1 1 d . A .
H29A H 0.5451 0.1766 0.7302 0.103 Uiso 1 1 calc R . .
H29B H 0.6019 0.2092 0.8042 0.103 Uiso 1 1 calc R . .
C30 C 0.4626(3) 0.2312(3) 0.7677(2) 0.0840(14) Uani 1 1 d . A .
H30A H 0.4760 0.2211 0.8136 0.101 Uiso 1 1 calc R . .
H30B H 0.4196 0.1854 0.7404 0.101 Uiso 1 1 calc R . .
C31 C 0.7272(9) 0.4455(18) 0.8454(15) 0.075(4) Uani 0.553(8) 1 d PDU A 1
C32 C 0.7703(12) 0.5254(16) 0.8537(12) 0.087(4) Uani 0.553(8) 1 d PDU A 1
H32 H 0.7373 0.5787 0.8465 0.105 Uiso 0.553(8) 1 calc PR A 1
C33 C 0.8621(11) 0.5280(11) 0.8724(8) 0.101(4) Uani 0.553(8) 1 d PDU A 1
H33 H 0.8903 0.5840 0.8788 0.121 Uiso 0.553(8) 1 calc PR A 1
C34 C 0.9143(8) 0.4537(10) 0.8822(7) 0.102(4) Uani 0.553(8) 1 d PDU A 1
C35 C 0.8692(10) 0.3751(10) 0.8749(7) 0.100(4) Uani 0.553(8) 1 d PDU A 1
H35 H 0.9027 0.3221 0.8833 0.121 Uiso 0.553(8) 1 calc PR A 1
C36 C 0.7785(13) 0.3689(15) 0.8562(13) 0.088(4) Uani 0.553(8) 1 d PDU A 1
H36 H 0.7508 0.3128 0.8506 0.105 Uiso 0.553(8) 1 calc PR A 1
C37 C 1.0152(9) 0.4624(9) 0.9042(7) 0.123(4) Uani 0.553(8) 1 d PDU A 1
C38 C 1.0575(12) 0.3727(10) 0.9084(9) 0.183(7) Uani 0.553(8) 1 d PDU A 1
H38A H 1.1177 0.3801 0.9119 0.275 Uiso 0.553(8) 1 calc PR A 1
H38B H 1.0199 0.3387 0.8691 0.275 Uiso 0.553(8) 1 calc PR A 1
H38C H 1.0621 0.3413 0.9468 0.275 Uiso 0.553(8) 1 calc PR A 1
C39 C 1.0722(6) 0.5001(10) 0.9680(6) 0.197(6) Uani 0.553(8) 1 d PDU A 1
H39A H 1.0514 0.4802 0.9991 0.296 Uiso 0.553(8) 1 calc PR A 1
H39B H 1.0691 0.5645 0.9651 0.296 Uiso 0.553(8) 1 calc PR A 1
H39C H 1.1345 0.4811 0.9829 0.296 Uiso 0.553(8) 1 calc PR A 1
C40 C 1.0273(10) 0.5164(11) 0.8537(7) 0.128(5) Uani 0.553(8) 1 d PDU A 1
H40A H 1.0031 0.5757 0.8518 0.191 Uiso 0.553(8) 1 calc PR A 1
H40B H 0.9950 0.4881 0.8109 0.191 Uiso 0.553(8) 1 calc PR A 1
H40C H 1.0914 0.5203 0.8657 0.191 Uiso 0.553(8) 1 calc PR A 1
C31A C 0.7258(11) 0.458(2) 0.844(2) 0.080(5) Uani 0.447(8) 1 d PDU A 2
C32A C 0.7642(15) 0.541(2) 0.8473(15) 0.086(5) Uani 0.447(8) 1 d PDU A 2
H32A H 0.7304 0.5917 0.8455 0.103 Uiso 0.447(8) 1 calc PR A 2
C33A C 0.8505(12) 0.5508(12) 0.8535(9) 0.094(5) Uani 0.447(8) 1 d PDU A 2
H33A H 0.8742 0.6083 0.8554 0.113 Uiso 0.447(8) 1 calc PR A 2
C34A C 0.9024(9) 0.4771(11) 0.8569(8) 0.093(4) Uani 0.447(8) 1 d PDU A 2
C35A C 0.8649(14) 0.3964(13) 0.8534(8) 0.098(5) Uani 0.447(8) 1 d PDU A 2
H35A H 0.8989 0.3453 0.8555 0.117 Uiso 0.447(8) 1 calc PR A 2
C36A C 0.7791(16) 0.3861(19) 0.8468(17) 0.092(5) Uani 0.447(8) 1 d PDU A 2
H36A H 0.7559 0.3284 0.8442 0.110 Uiso 0.447(8) 1 calc PR A 2
C37A C 0.9959(10) 0.4807(11) 0.8622(8) 0.110(4) Uani 0.447(8) 1 d PDU A 2
C38A C 1.0264(12) 0.5781(10) 0.8680(10) 0.151(7) Uani 0.447(8) 1 d PDU A 2
H38D H 1.0279 0.6043 0.9073 0.227 Uiso 0.447(8) 1 calc PR A 2
H38E H 0.9839 0.6109 0.8295 0.227 Uiso 0.447(8) 1 calc PR A 2
H38F H 1.0866 0.5808 0.8709 0.227 Uiso 0.447(8) 1 calc PR A 2
C39A C 0.9917(9) 0.4506(9) 0.7980(6) 0.130(5) Uani 0.447(8) 1 d PDU A 2
H39D H 1.0519 0.4536 0.8011 0.195 Uiso 0.447(8) 1 calc PR A 2
H39E H 0.9507 0.4891 0.7627 0.195 Uiso 0.447(8) 1 calc PR A 2
H39F H 0.9696 0.3899 0.7889 0.195 Uiso 0.447(8) 1 calc PR A 2
C40A C 1.0644(14) 0.4242(13) 0.9174(9) 0.140(7) Uani 0.447(8) 1 d PDU A 2
H40D H 1.1233 0.4295 0.9184 0.210 Uiso 0.447(8) 1 calc PR A 2
H40E H 1.0450 0.3625 0.9102 0.210 Uiso 0.447(8) 1 calc PR A 2
H40F H 1.0689 0.4443 0.9591 0.210 Uiso 0.447(8) 1 calc PR A 2
C41 C 0.2415(5) 0.3512(8) 0.5983(7) 0.082(3) Uani 0.722(8) 1 d PDU A 1
C42 C 0.1745(7) 0.2993(7) 0.5502(6) 0.098(3) Uani 0.722(8) 1 d PDU A 1
H42 H 0.1891 0.2623 0.5233 0.117 Uiso 0.722(8) 1 calc PR A 1
C43 C 0.0872(7) 0.3017(7) 0.5416(5) 0.105(3) Uani 0.722(8) 1 d PDU A 1
H43 H 0.0438 0.2646 0.5092 0.126 Uiso 0.722(8) 1 calc PR A 1
C44 C 0.0590(6) 0.3551(7) 0.5775(5) 0.104(3) Uani 0.722(8) 1 d PDU A 1
C45 C 0.1255(6) 0.4070(7) 0.6247(5) 0.108(3) Uani 0.722(8) 1 d PDU A 1
H45 H 0.1096 0.4456 0.6501 0.130 Uiso 0.722(8) 1 calc PR A 1
C46 C 0.2144(7) 0.4043(9) 0.6362(5) 0.104(3) Uani 0.722(8) 1 d PDU A 1
H46 H 0.2580 0.4391 0.6704 0.124 Uiso 0.722(8) 1 calc PR A 1
C47 C -0.0394(6) 0.3580(7) 0.5667(6) 0.124(3) Uani 0.722(8) 1 d PDU A 1
C48 C -0.1014(7) 0.2996(8) 0.5094(6) 0.154(5) Uani 0.722(8) 1 d PDU A 1
H48A H -0.0780 0.2392 0.5169 0.231 Uiso 0.722(8) 1 calc PR A 1
H48B H -0.1039 0.3223 0.4690 0.231 Uiso 0.722(8) 1 calc PR A 1
H48C H -0.1621 0.2998 0.5058 0.231 Uiso 0.722(8) 1 calc PR A 1
C49 C -0.0395(6) 0.3275(9) 0.6288(6) 0.203(5) Uani 0.722(8) 1 d PDU A 1
H49A H -0.0979 0.3407 0.6268 0.304 Uiso 0.722(8) 1 calc PR A 1
H49B H 0.0081 0.3582 0.6661 0.304 Uiso 0.722(8) 1 calc PR A 1
H49C H -0.0286 0.2639 0.6338 0.304 Uiso 0.722(8) 1 calc PR A 1
C50 C -0.0743(11) 0.4524(9) 0.5528(11) 0.175(6) Uani 0.722(8) 1 d PDU A 1
H50A H -0.1396 0.4526 0.5370 0.263 Uiso 0.722(8) 1 calc PR A 1
H50B H -0.0605 0.4782 0.5196 0.263 Uiso 0.722(8) 1 calc PR A 1
H50C H -0.0452 0.4873 0.5930 0.263 Uiso 0.722(8) 1 calc PR A 1
C41A C 0.2419(11) 0.333(2) 0.5944(19) 0.090(6) Uani 0.278(8) 1 d PDU A 2
C42A C 0.1857(17) 0.271(2) 0.5509(17) 0.093(5) Uani 0.278(8) 1 d PDU A 2
H42A H 0.2107 0.2234 0.5377 0.111 Uiso 0.278(8) 1 calc PR A 2
C43A C 0.0930(17) 0.2771(17) 0.5266(14) 0.100(6) Uani 0.278(8) 1 d PDU A 2
H43A H 0.0545 0.2333 0.4981 0.120 Uiso 0.278(8) 1 calc PR A 2
C44A C 0.0572(12) 0.3487(16) 0.5447(12) 0.100(5) Uani 0.278(8) 1 d PDU A 2
C45A C 0.1157(14) 0.4093(17) 0.5899(11) 0.098(5) Uani 0.278(8) 1 d PDU A 2
H45A H 0.0911 0.4558 0.6041 0.118 Uiso 0.278(8) 1 calc PR A 2
C46A C 0.2090(17) 0.404(2) 0.6149(15) 0.099(6) Uani 0.278(8) 1 d PDU A 2
H46A H 0.2480 0.4466 0.6446 0.118 Uiso 0.278(8) 1 calc PR A 2
C47A C -0.0427(13) 0.3571(14) 0.5219(10) 0.111(5) Uani 0.278(8) 1 d PDU A 2
C48A C -0.0952(13) 0.3553(16) 0.4465(9) 0.139(8) Uani 0.278(8) 1 d PDU A 2
H48D H -0.0651 0.3154 0.4295 0.209 Uiso 0.278(8) 1 calc PR A 2
H48E H -0.0970 0.4148 0.4295 0.209 Uiso 0.278(8) 1 calc PR A 2
H48F H -0.1568 0.3347 0.4329 0.209 Uiso 0.278(8) 1 calc PR A 2
C49A C -0.0757(19) 0.282(2) 0.5501(15) 0.146(9) Uani 0.278(8) 1 d PDU A 2
H49D H -0.0657 0.2256 0.5342 0.219 Uiso 0.278(8) 1 calc PR A 2
H49E H -0.1401 0.2899 0.5363 0.219 Uiso 0.278(8) 1 calc PR A 2
H49F H -0.0423 0.2837 0.5979 0.219 Uiso 0.278(8) 1 calc PR A 2
C50A C -0.067(2) 0.4427(19) 0.545(2) 0.130(9) Uani 0.278(8) 1 d PDU A 2
H50D H -0.1322 0.4475 0.5267 0.195 Uiso 0.278(8) 1 calc PR A 2
H50E H -0.0435 0.4929 0.5309 0.195 Uiso 0.278(8) 1 calc PR A 2
H50F H -0.0396 0.4424 0.5929 0.195 Uiso 0.278(8) 1 calc PR A 2
O1 O 0.1850(6) 0.1461(7) 0.7859(5) 0.235(4) Uani 0.753(6) 1 d PDU B 1
C51 C 0.2223(8) 0.2152(8) 0.7603(6) 0.177(4) Uani 0.753(6) 1 d PDU B 1
H51A H 0.1815 0.2249 0.7134 0.212 Uiso 0.753(6) 1 calc PR B 1
H51B H 0.2816 0.1964 0.7651 0.212 Uiso 0.753(6) 1 calc PR B 1
C52 C 0.2327(9) 0.3014(9) 0.7986(7) 0.210(4) Uani 0.753(6) 1 d PDU B 1
H52A H 0.2240 0.3547 0.7717 0.252 Uiso 0.753(6) 1 calc PR B 1
H52B H 0.2905 0.3048 0.8391 0.252 Uiso 0.753(6) 1 calc PR B 1
C53 C 0.1487(9) 0.2819(10) 0.8123(7) 0.234(5) Uani 0.753(6) 1 d PDU B 1
H53A H 0.1586 0.3108 0.8534 0.280 Uiso 0.753(6) 1 calc PR B 1
H53B H 0.0931 0.3066 0.7765 0.280 Uiso 0.753(6) 1 calc PR B 1
C54 C 0.1380(8) 0.1891(10) 0.8170(6) 0.214(4) Uani 0.753(6) 1 d PDU B 1
H54A H 0.0734 0.1730 0.7948 0.257 Uiso 0.753(6) 1 calc PR B 1
H54B H 0.1638 0.1710 0.8633 0.257 Uiso 0.753(6) 1 calc PR B 1
O1A O 0.233(2) 0.3301(18) 0.8347(11) 0.238(7) Uiso 0.247(6) 1 d PDU B 2
C51A C 0.246(2) 0.2457(14) 0.8129(17) 0.201(7) Uiso 0.247(6) 1 d PDU B 2
H51C H 0.2622 0.2002 0.8471 0.242 Uiso 0.247(6) 1 calc PR B 2
H51D H 0.2927 0.2476 0.7977 0.242 Uiso 0.247(6) 1 calc PR B 2
C52A C 0.151(2) 0.2310(19) 0.7556(15) 0.216(5) Uiso 0.247(6) 1 d PDU B 2
H52C H 0.1529 0.1960 0.7203 0.259 Uiso 0.247(6) 1 calc PR B 2
H52D H 0.1110 0.2010 0.7706 0.259 Uiso 0.247(6) 1 calc PR B 2
C53A C 0.1186(19) 0.326(2) 0.7331(15) 0.230(12) Uiso 0.247(6) 1 d PDU B 2
H53C H 0.0697 0.3439 0.7434 0.275 Uiso 0.247(6) 1 calc PR B 2
H53D H 0.0981 0.3337 0.6858 0.275 Uiso 0.247(6) 1 calc PR B 2
C54A C 0.2095(15) 0.3800(14) 0.7758(15) 0.207(9) Uiso 0.247(6) 1 d PDU B 2
H54C H 0.2542 0.3740 0.7593 0.249 Uiso 0.247(6) 1 calc PR B 2
H54D H 0.1985 0.4430 0.7806 0.249 Uiso 0.247(6) 1 calc PR B 2
O2 O 0.2791(6) 0.6996(7) 0.7987(5) 0.204(3) Uani 0.649(3) 1 d PDU C 1
C55 C 0.2192(10) 0.7521(11) 0.8131(11) 0.192(5) Uani 0.649(3) 1 d PDU C 1
H55A H 0.2148 0.8136 0.7975 0.230 Uiso 0.649(3) 1 calc PR C 1
H55B H 0.2355 0.7517 0.8600 0.230 Uiso 0.649(3) 1 calc PR C 1
C56 C 0.1314(8) 0.6970(9) 0.7707(6) 0.175(4) Uani 0.649(3) 1 d PDU C 1
H56A H 0.1099 0.6700 0.7999 0.210 Uiso 0.649(3) 1 calc PR C 1
H56B H 0.0838 0.7374 0.7407 0.210 Uiso 0.649(3) 1 calc PR C 1
C57 C 0.1449(9) 0.6283(10) 0.7327(7) 0.203(5) Uani 0.649(3) 1 d PDU C 1
H57A H 0.1012 0.6342 0.6860 0.243 Uiso 0.649(3) 1 calc PR C 1
H57B H 0.1377 0.5695 0.7482 0.243 Uiso 0.649(3) 1 calc PR C 1
C58 C 0.2416(9) 0.6411(9) 0.7430(7) 0.168(4) Uani 0.649(3) 1 d PDU C 1
H58A H 0.2746 0.5845 0.7527 0.202 Uiso 0.649(3) 1 calc PR C 1
H58B H 0.2423 0.6685 0.7044 0.202 Uiso 0.649(3) 1 calc PR C 1
O2A O 0.2727(11) 0.8255(13) 0.8159(8) 0.138(6) Uiso 0.236(4) 1 d PDU D 2
C55A C 0.224(3) 0.7447(19) 0.801(4) 0.188(6) Uiso 0.236(4) 1 d PDU D 2
H55C H 0.2571 0.6990 0.8341 0.225 Uiso 0.236(4) 1 calc PR D 2
H55D H 0.2117 0.7227 0.7574 0.225 Uiso 0.236(4) 1 calc PR D 2
C56A C 0.1359(17) 0.7714(15) 0.8029(17) 0.201(7) Uiso 0.236(4) 1 d PDU D 2
H56C H 0.0841 0.7717 0.7586 0.242 Uiso 0.236(4) 1 calc PR D 2
H56D H 0.1227 0.7314 0.8312 0.242 Uiso 0.236(4) 1 calc PR D 2
C57A C 0.1582(16) 0.8654(18) 0.8318(11) 0.255(13) Uiso 0.236(4) 1 d PDU D 2
H57C H 0.1879 0.8636 0.8800 0.306 Uiso 0.236(4) 1 calc PR D 2
H57D H 0.1029 0.9016 0.8162 0.306 Uiso 0.236(4) 1 calc PR D 2
C58A C 0.2229(14) 0.9030(13) 0.8067(9) 0.116(8) Uiso 0.236(4) 1 d PDU D 2
H58C H 0.1910 0.9211 0.7604 0.139 Uiso 0.236(4) 1 calc PR D 2
H58D H 0.2601 0.9523 0.8339 0.139 Uiso 0.236(4) 1 calc PR D 2
O2B O 0.190(3) 0.544(3) 0.734(2) 0.186(8) Uiso 0.115(4) 1 d PDU E 3
C55B C 0.218(3) 0.620(4) 0.712(3) 0.185(8) Uiso 0.115(4) 1 d PDU E 3
H55E H 0.2693 0.6071 0.7028 0.222 Uiso 0.115(4) 1 calc PR E 3
H55F H 0.2344 0.6691 0.7433 0.222 Uiso 0.115(4) 1 calc PR E 3
C56B C 0.131(4) 0.642(4) 0.647(3) 0.215(15) Uiso 0.115(4) 1 d PDU E 3
H56E H 0.1238 0.6013 0.6117 0.258 Uiso 0.115(4) 1 calc PR E 3
H56F H 0.1311 0.7031 0.6335 0.258 Uiso 0.115(4) 1 calc PR E 3
C57B C 0.055(3) 0.627(4) 0.668(3) 0.204(10) Uiso 0.115(4) 1 d PDU E 3
H57E H 0.0449 0.6795 0.6888 0.244 Uiso 0.115(4) 1 calc PR E 3
H57F H -0.0028 0.6092 0.6302 0.244 Uiso 0.115(4) 1 calc PR E 3
C58B C 0.096(3) 0.550(4) 0.717(3) 0.175(10) Uiso 0.115(4) 1 d PDU E 3
H58E H 0.0893 0.5609 0.7569 0.210 Uiso 0.115(4) 1 calc PR E 3
H58F H 0.0653 0.4935 0.6976 0.210 Uiso 0.115(4) 1 calc PR E 3

loop_
_atom_site_aniso_label
_atom_site_aniso_U_11
_atom_site_aniso_U_22
_atom_site_aniso_U_33
_atom_site_aniso_U_23
_atom_site_aniso_U_13
_atom_site_aniso_U_12
F1 0.0643(18) 0.124(2) 0.0918(19) -0.0124(17) 0.0283(16) -0.0043(16)
F2 0.071(2) 0.133(3) 0.100(2) 0.0007(17) 0.0394(17) 0.0094(17)
F3 0.097(2) 0.112(2) 0.0837(19) -0.0064(16) 0.0447(17) -0.0003(16)
F4 0.085(2) 0.105(2) 0.0763(18) -0.0038(15) 0.0296(16) -0.0020(16)
F5 0.077(2) 0.125(2) 0.0817(19) 0.0036(16) 0.0262(16) 0.0063(16)
F6 0.096(2) 0.128(3) 0.101(2) 0.0012(17) 0.0471(19) 0.0033(18)
F7 0.123(2) 0.116(2) 0.087(2) 0.0035(17) 0.0515(19) 0.0008(18)
F8 0.109(2) 0.115(2) 0.0762(19) 0.0089(16) 0.0300(17) 0.0039(18)
F9 0.0629(18) 0.118(2) 0.0728(17) -0.0049(14) 0.0216(14) -0.0040(15)
F10 0.0845(19) 0.103(2) 0.0846(18) 0.0035(16) 0.0370(15) -0.0058(16)
F11 0.0764(19) 0.121(2) 0.0826(18) -0.0081(17) 0.0169(15) -0.0047(17)
F12 0.079(2) 0.126(3) 0.0842(18) 0.0036(16) 0.0234(15) 0.0132(18)
N1 0.059(3) 0.088(3) 0.066(3) -0.002(2) 0.023(2) -0.005(2)
N2 0.059(3) 0.086(3) 0.067(2) -0.001(2) 0.023(2) -0.009(2)
N3 0.070(3) 0.098(3) 0.068(3) -0.002(2) 0.021(2) 0.005(2)
N4 0.064(3) 0.092(3) 0.072(3) 0.003(2) 0.025(2) 0.001(2)
B1 0.064(4) 0.091(5) 0.074(4) 0.007(4) 0.023(4) -0.003(4)
B2 0.061(4) 0.106(6) 0.076(4) -0.005(4) 0.020(4) 0.005(4)
C1 0.063(4) 0.106(5) 0.067(3) 0.003(3) 0.019(3) -0.004(3)
C2 0.058(4) 0.100(4) 0.073(4) 0.007(3) 0.022(3) 0.002(3)
C3 0.075(4) 0.092(4) 0.067(4) 0.006(3) 0.034(3) 0.007(3)
C4 0.075(4) 0.089(4) 0.058(3) 0.001(3) 0.015(3) -0.007(3)
C5 0.070(4) 0.093(4) 0.060(3) 0.003(3) 0.025(3) 0.002(3)
C6 0.061(3) 0.100(4) 0.070(3) 0.005(3) 0.023(3) 0.002(3)
C7 0.058(4) 0.114(5) 0.058(3) 0.011(3) 0.024(3) 0.006(3)
C8 0.055(3) 0.103(4) 0.057(3) -0.001(3) 0.019(3) -0.006(3)
C9 0.066(3) 0.107(4) 0.062(3) 0.005(3) 0.024(3) 0.003(3)
C10 0.060(4) 0.091(4) 0.071(4) -0.001(3) 0.023(3) 0.000(3)
C11 0.057(3) 0.091(4) 0.071(4) -0.005(3) 0.024(3) 0.003(3)
C12 0.071(4) 0.091(4) 0.070(4) -0.001(3) 0.019(3) 0.001(3)
C13 0.067(4) 0.086(4) 0.072(4) -0.004(3) 0.027(3) 0.001(3)
C14 0.072(4) 0.094(4) 0.070(4) -0.006(3) 0.024(3) 0.007(3)
C15 0.080(4) 0.094(4) 0.067(4) 0.003(3) 0.026(3) 0.007(3)
C16 0.068(4) 0.116(5) 0.097(5) -0.007(4) 0.036(4) 0.006(3)
C17 0.094(5) 0.101(4) 0.064(4) 0.003(3) 0.034(4) -0.002(3)
C18 0.093(5) 0.100(4) 0.060(4) 0.004(3) 0.013(4) 0.005(3)
C19 0.084(4) 0.090(4) 0.061(4) -0.005(3) 0.023(3) -0.001(3)
C20 0.086(4) 0.105(4) 0.065(4) 0.002(3) 0.020(3) -0.002(3)
C21 0.062(4) 0.094(4) 0.077(4) -0.003(3) 0.023(3) -0.002(3)
C22 0.054(3) 0.091(4) 0.071(4) -0.005(3) 0.016(3) 0.000(3)
C23 0.057(3) 0.104(4) 0.073(3) -0.007(3) 0.025(3) -0.003(3)
C24 0.052(3) 0.098(4) 0.063(3) -0.002(3) 0.015(3) -0.001(3)
C25 0.050(3) 0.092(4) 0.069(3) 0.005(3) 0.021(3) 0.003(3)
C26 0.061(3) 0.086(4) 0.076(3) 0.009(3) 0.023(3) 0.006(3)
C27 0.061(4) 0.085(4) 0.066(3) 0.004(3) 0.024(3) -0.005(3)
C28 0.065(4) 0.089(4) 0.061(3) 0.002(3) 0.024(3) -0.002(3)
C29 0.069(3) 0.102(4) 0.073(3) 0.002(3) 0.022(3) 0.008(3)
C30 0.067(3) 0.105(4) 0.075(3) -0.002(3) 0.028(3) -0.003(3)
C31 0.067(6) 0.094(8) 0.065(6) -0.001(6) 0.031(5) -0.001(5)
C32 0.080(6) 0.102(8) 0.079(7) 0.009(6) 0.035(5) 0.001(6)
C33 0.077(6) 0.115(8) 0.101(8) 0.009(6) 0.033(6) -0.013(6)
C34 0.066(5) 0.127(7) 0.105(7) 0.010(6) 0.033(5) -0.013(5)
C35 0.069(5) 0.112(7) 0.106(8) 0.017(6) 0.029(6) 0.010(5)
C36 0.067(5) 0.104(8) 0.086(8) 0.004(6) 0.029(5) -0.004(5)
C37 0.074(7) 0.153(8) 0.130(8) 0.031(7) 0.036(7) -0.005(6)
C38 0.079(9) 0.181(13) 0.265(16) 0.029(11) 0.059(10) 0.008(10)
C39 0.114(10) 0.272(15) 0.139(10) 0.010(10) 0.001(8) -0.060(10)
C40 0.094(8) 0.177(13) 0.139(9) -0.010(9) 0.077(8) -0.014(10)
C31A 0.067(6) 0.088(9) 0.073(7) -0.008(7) 0.024(6) -0.009(6)
C32A 0.077(6) 0.096(8) 0.084(7) 0.006(7) 0.037(6) 0.000(6)
C33A 0.064(7) 0.108(8) 0.103(9) 0.003(7) 0.033(6) -0.006(6)
C34A 0.076(6) 0.108(8) 0.103(8) 0.010(7) 0.048(6) 0.001(6)
C35A 0.075(6) 0.113(8) 0.098(8) 0.004(7) 0.034(6) -0.001(6)
C36A 0.070(6) 0.100(9) 0.089(8) 0.003(7) 0.023(6) 0.001(6)
C37A 0.081(7) 0.141(8) 0.119(8) 0.011(8) 0.055(7) -0.005(6)
C38A 0.085(9) 0.169(12) 0.195(15) -0.043(11) 0.060(10) -0.030(11)
C39A 0.100(9) 0.171(12) 0.152(10) -0.017(9) 0.087(8) -0.009(8)
C40A 0.076(10) 0.164(14) 0.142(11) -0.036(10) 0.017(9) -0.020(11)
C41 0.058(4) 0.088(7) 0.082(5) -0.003(5) 0.018(4) 0.002(4)
C42 0.059(5) 0.104(7) 0.110(5) -0.011(5) 0.022(4) 0.002(5)
C43 0.062(5) 0.120(7) 0.109(6) -0.008(5) 0.020(4) -0.002(5)
C44 0.066(4) 0.130(6) 0.108(6) 0.015(5) 0.034(4) 0.006(4)
C45 0.071(5) 0.144(6) 0.102(6) 0.003(5) 0.034(5) 0.013(4)
C46 0.067(5) 0.124(6) 0.104(7) -0.007(6) 0.027(5) 0.010(4)
C47 0.065(5) 0.157(7) 0.148(7) 0.026(6) 0.047(5) 0.013(5)
C48 0.067(6) 0.153(9) 0.207(11) 0.022(8) 0.034(7) 0.009(6)
C49 0.105(8) 0.321(14) 0.208(11) 0.067(10) 0.095(8) 0.020(8)
C50 0.083(9) 0.181(9) 0.242(13) 0.001(9) 0.058(8) 0.029(8)
C41A 0.065(8) 0.099(9) 0.094(8) -0.011(8) 0.027(7) -0.004(7)
C42A 0.062(7) 0.098(9) 0.103(8) -0.005(8) 0.025(7) -0.005(7)
C43A 0.065(7) 0.111(10) 0.111(9) -0.010(8) 0.030(7) 0.004(8)
C44A 0.071(7) 0.118(9) 0.107(9) -0.003(8) 0.039(7) 0.011(7)
C45A 0.071(7) 0.121(8) 0.101(9) -0.005(8) 0.039(7) 0.016(7)
C46A 0.073(7) 0.114(8) 0.093(9) -0.006(8) 0.025(7) 0.001(7)
C47A 0.073(7) 0.139(9) 0.122(9) 0.003(9) 0.046(8) -0.002(7)
C48A 0.085(13) 0.182(19) 0.130(13) 0.005(13) 0.030(11) 0.005(13)
C49A 0.084(15) 0.177(15) 0.170(17) 0.035(15) 0.052(14) -0.004(14)
C50A 0.045(13) 0.162(15) 0.180(16) -0.016(14) 0.050(13) -0.004(13)
O1 0.189(7) 0.279(8) 0.213(7) -0.027(6) 0.074(5) -0.014(6)
C51 0.167(7) 0.196(8) 0.188(7) -0.005(6) 0.100(6) -0.014(6)
C52 0.194(7) 0.235(7) 0.196(7) -0.041(6) 0.087(6) 0.034(6)
C53 0.207(8) 0.271(9) 0.208(8) -0.020(8) 0.083(6) 0.017(8)
C54 0.171(8) 0.295(10) 0.190(8) -0.011(8) 0.094(6) 0.020(8)
O2 0.186(7) 0.214(8) 0.209(7) 0.036(6) 0.089(6) 0.001(6)
C55 0.183(8) 0.187(8) 0.186(8) 0.022(6) 0.070(6) 0.014(7)
C56 0.171(7) 0.173(8) 0.188(8) -0.006(6) 0.088(6) 0.005(6)
C57 0.197(7) 0.204(8) 0.192(7) 0.011(6) 0.078(7) 0.007(7)
C58 0.162(7) 0.189(8) 0.160(8) 0.024(6) 0.080(7) -0.003(6)

loop_
_atom_type_symbol
_atom_type_description
_atom_type_scat_dispersion_real
_atom_type_scat_dispersion_imag
_atom_type_scat_source
C C 0.0181 0.0091
;
International Tables for Crystallography
(1992, Vol. C, Tables 4.2.6.8 and 6.1.1.4)
;
H H 0.0000 0.0000
;
International Tables for Crystallography
(1992, Vol. C, Table 6.1.1.4)
;
N N 0.0311 0.0180
;
International Tables for Crystallography
(1992, Vol. C, Tables 4.2.6.8 and 6.1.1.4)
;
B B 0.0090 0.0039
;
International Tables for Crystallography
(1992, Vol. C, Tables 4.2.6.8 and 6.1.1.4)
;
F F 0.0727 0.0534
;
International Tables for Crystallography
(1992, Vol. C, Tables 4.2.6.8 and 6.1.1.4)
;
O O 0.0492 0.0322
;
International Tables for Crystallography
(1992, Vol. C, Tables 4.2.6.8 and 6.1.1.4)
;

loop_
_geom_angle_atom_site_label_1
_geom_angle_atom_site_label_2
_geom_angle_atom_site_label_3
_geom_angle
C6 N1 C27 108.8(4)
C6 N1 B1 124.7(4)
C27 N1 B1 126.3(5)
C7 N2 C25 108.3(4)
C7 N2 B1 128.9(4)
C25 N2 B1 122.8(5)
C20 N3 C13 109.7(5)
C20 N3 B2 125.6(5)
C13 N3 B2 124.5(5)
C21 N4 C11 107.8(4)
C21 N4 B2 129.0(5)
C11 N4 B2 123.2(5)
F9 B1 F10 110.3(5)
F9 B1 N2 113.6(5)
F10 B1 N2 110.7(5)
F9 B1 N1 109.4(5)
F10 B1 N1 105.7(4)
N2 B1 N1 106.7(4)
F12 B2 F11 109.5(5)
F12 B2 N4 111.5(5)
F11 B2 N4 110.8(5)
F12 B2 N3 109.2(5)
F11 B2 N3 108.2(5)
N4 B2 N3 107.6(5)
F1 C1 C2 119.5(5)
F1 C1 C28 121.0(5)
C2 C1 C28 119.5(5)
F2 C2 C3 118.2(5)
F2 C2 C1 120.6(5)
C3 C2 C1 121.1(5)
F3 C3 C4 120.8(5)
F3 C3 C2 119.1(5)
C4 C3 C2 120.1(5)
C3 C4 F4 120.7(5)
C3 C4 C5 120.7(5)
F4 C4 C5 118.6(5)
C4 C5 C28 119.1(5)
C4 C5 C6 133.7(5)
C28 C5 C6 107.2(5)
N1 C6 C5 109.2(4)
N1 C6 H6 125.4
C5 C6 H6 125.4
N2 C7 C8 109.0(4)
N2 C7 C31 126.9(13)
C8 C7 C31 123.8(13)
N2 C7 C31A 122.4(16)
C8 C7 C31A 128.6(16)
C24 C8 C7 107.5(5)
C24 C8 C9 115.9(5)
C7 C8 C9 136.6(5)
C8 C9 C10 105.5(4)
C8 C9 C29 103.9(4)
C10 C9 C29 103.7(4)
C8 C9 H9 114.2
C10 C9 H9 114.2
C29 C9 H9 114.2
C22 C10 C11 108.2(4)
C22 C10 C9 115.7(4)
C11 C10 C9 136.0(5)
C12 C11 C10 132.1(5)
C12 C11 N4 119.9(5)
C10 C11 N4 107.3(5)
C11 C12 C13 124.1(5)
C11 C12 H12 118.0
C13 C12 H12 118.0
C12 C13 N3 118.4(5)
C12 C13 C14 134.7(5)
N3 C13 C14 106.9(5)
C15 C14 C19 118.9(5)
C15 C14 C13 134.1(5)
C19 C14 C13 107.0(5)
F5 C15 C14 121.7(5)
F5 C15 C16 118.7(5)
C14 C15 C16 119.5(5)
F6 C16 C15 120.9(5)
F6 C16 C17 117.6(6)
C15 C16 C17 121.4(6)
F7 C17 C18 121.1(5)
F7 C17 C16 118.9(6)
C18 C17 C16 120.0(6)
F8 C18 C17 120.1(6)
F8 C18 C19 120.5(6)
C17 C18 C19 119.4(5)
C18 C19 C20 132.8(5)
C18 C19 C14 120.7(6)
C20 C19 C14 106.3(5)
N3 C20 C19 110.1(5)
N3 C20 H20 124.9
C19 C20 H20 124.9
N4 C21 C22 108.5(4)
N4 C21 C41A 122.9(16)
C22 C21 C41A 127.5(17)
N4 C21 C41 126.1(7)
C22 C21 C41 125.3(7)
C10 C22 C21 108.2(5)
C10 C22 C23 115.0(4)
C21 C22 C23 136.5(5)
C24 C23 C22 105.2(4)
C24 C23 C30 105.7(4)
C22 C23 C30 105.0(4)
C24 C23 H23 113.4
C22 C23 H23 113.4
C30 C23 H23 113.4
C8 C24 C25 108.4(4)
C8 C24 C23 114.7(5)
C25 C24 C23 136.7(5)
C26 C25 N2 121.8(5)
C26 C25 C24 131.3(5)
N2 C25 C24 106.9(4)
C25 C26 C27 123.4(5)
C25 C26 H26 118.3
C27 C26 H26 118.3
C26 C27 N1 117.2(5)
C26 C27 C28 134.3(5)
N1 C27 C28 108.2(5)
C1 C28 C27 134.1(5)
C1 C28 C5 119.5(5)
C27 C28 C5 106.4(5)
C30 C29 C9 110.7(4)
C30 C29 H29A 109.5
C9 C29 H29A 109.5
C30 C29 H29B 109.5
C9 C29 H29B 109.5
H29A C29 H29B 108.1
C29 C30 C23 110.2(4)
C29 C30 H30A 109.6
C23 C30 H30A 109.6
C29 C30 H30B 109.6
C23 C30 H30B 109.6
H30A C30 H30B 108.1
C32 C31 C36 117.9(12)
C32 C31 C7 121.2(17)
C36 C31 C7 120.8(17)
C31 C32 C33 120.0(14)
C31 C32 H32 120.0
C33 C32 H32 120.0
C34 C33 C32 123.5(14)
C34 C33 H33 118.2
C32 C33 H33 118.2
C35 C34 C33 114.6(11)
C35 C34 C37 125.1(13)
C33 C34 C37 120.1(13)
C36 C35 C34 124.1(13)
C36 C35 H35 118.0
C34 C35 H35 118.0
C35 C36 C31 119.8(13)
C35 C36 H36 120.1
C31 C36 H36 120.1
C39 C37 C40 108.1(12)
C39 C37 C38 102.7(12)
C40 C37 C38 108.1(13)
C39 C37 C34 118.5(11)
C40 C37 C34 108.2(11)
C38 C37 C34 110.7(11)
C37 C38 H38A 109.5
C37 C38 H38B 109.5
H38A C38 H38B 109.5
C37 C38 H38C 109.5
H38A C38 H38C 109.5
H38B C38 H38C 109.5
C37 C39 H39A 109.5
C37 C39 H39B 109.5
H39A C39 H39B 109.5
C37 C39 H39C 109.5
H39A C39 H39C 109.5
H39B C39 H39C 109.5
C37 C40 H40A 109.5
C37 C40 H40B 109.5
H40A C40 H40B 109.5
C37 C40 H40C 109.5
H40A C40 H40C 109.5
H40B C40 H40C 109.5
C32A C31A C36A 115.8(14)
C32A C31A C7 126(2)
C36A C31A C7 117(2)
C31A C32A C33A 122.5(16)
C31A C32A H32A 118.8
C33A C32A H32A 118.8
C32A C33A C34A 120.3(15)
C32A C33A H33A 119.9
C34A C33A H33A 119.9
C35A C34A C33A 117.4(13)
C35A C34A C37A 117.9(15)
C33A C34A C37A 124.6(15)
C34A C35A C36A 122.4(17)
C34A C35A H35A 118.8
C36A C35A H35A 118.8
C35A C36A C31A 121.7(17)
C35A C36A H36A 119.2
C31A C36A H36A 119.2
C34A C37A C39A 109.2(12)
C34A C37A C40A 113.4(15)
C39A C37A C40A 109.0(13)
C34A C37A C38A 109.2(12)
C39A C37A C38A 103.6(13)
C40A C37A C38A 111.9(14)
C37A C38A H38D 109.5
C37A C38A H38E 109.5
H38D C38A H38E 109.5
C37A C38A H38F 109.5
H38D C38A H38F 109.5
H38E C38A H38F 109.5
C37A C39A H39D 109.5
C37A C39A H39E 109.5
H39D C39A H39E 109.5
C37A C39A H39F 109.5
H39D C39A H39F 109.5
H39E C39A H39F 109.5
C37A C40A H40D 109.5
C37A C40A H40E 109.5
H40D C40A H40E 109.5
C37A C40A H40F 109.5
H40D C40A H40F 109.5
H40E C40A H40F 109.5
C42 C41 C46 116.3(8)
C42 C41 C21 122.5(9)
C46 C41 C21 120.7(9)
C43 C42 C41 120.3(9)
C43 C42 H42 119.8
C41 C42 H42 119.8
C42 C43 C44 124.0(9)
C42 C43 H43 118.0
C44 C43 H43 118.0
C43 C44 C45 115.5(8)
C43 C44 C47 123.4(9)
C45 C44 C47 121.1(8)
C46 C45 C44 122.2(9)
C46 C45 H45 118.9
C44 C45 H45 118.9
C45 C46 C41 121.6(9)
C45 C46 H46 119.2
C41 C46 H46 119.2
C49 C47 C50 108.6(11)
C49 C47 C48 110.3(10)
C50 C47 C48 108.8(11)
C49 C47 C44 107.9(7)
C50 C47 C44 109.7(9)
C48 C47 C44 111.6(9)
C47 C48 H48A 109.5
C47 C48 H48B 109.5
H48A C48 H48B 109.5
C47 C48 H48C 109.5
H48A C48 H48C 109.5
H48B C48 H48C 109.5
C47 C49 H49A 109.5
C47 C49 H49B 109.5
H49A C49 H49B 109.5
C47 C49 H49C 109.5
H49A C49 H49C 109.5
H49B C49 H49C 109.5
C47 C50 H50A 109.5
C47 C50 H50B 109.5
H50A C50 H50B 109.5
C47 C50 H50C 109.5
H50A C50 H50C 109.5
H50B C50 H50C 109.5
C46A C41A C42A 122.3(17)
C46A C41A C21 111(2)
C42A C41A C21 126(2)
C41A C42A C43A 120.1(19)
C41A C42A H42A 119.9
C43A C42A H42A 119.9
C42A C43A C44A 119.3(19)
C42A C43A H43A 120.4
C44A C43A H43A 120.4
C43A C44A C45A 119.1(16)
C43A C44A C47A 121.5(18)
C45A C44A C47A 119.1(17)
C46A C45A C44A 122.5(18)
C46A C45A H45A 118.8
C44A C45A H45A 118.8
C41A C46A C45A 116.7(19)
C41A C46A H46A 121.7
C45A C46A H46A 121.7
C44A C47A C50A 112.2(17)
C44A C47A C49A 110.3(17)
C50A C47A C49A 105.9(19)
C44A C47A C48A 110.7(15)
C50A C47A C48A 108(2)
C49A C47A C48A 109.7(18)
C47A C48A H48D 109.5
C47A C48A H48E 109.5
H48D C48A H48E 109.5
C47A C48A H48F 109.5
H48D C48A H48F 109.5
H48E C48A H48F 109.5
C47A C49A H49D 109.5
C47A C49A H49E 109.5
H49D C49A H49E 109.5
C47A C49A H49F 109.5
H49D C49A H49F 109.5
H49E C49A H49F 109.5
C47A C50A H50D 109.5
C47A C50A H50E 109.5
H50D C50A H50E 109.5
C47A C50A H50F 109.5
H50D C50A H50F 109.5
H50E C50A H50F 109.5
C54 O1 C51 107.9(10)
O1 C51 C52 109.2(9)
O1 C51 H51A 109.8
C52 C51 H51A 109.8
O1 C51 H51B 109.8
C52 C51 H51B 109.8
H51A C51 H51B 108.3
C51 C52 C53 94.6(9)
C51 C52 H52A 112.8
C53 C52 H52A 112.8
C51 C52 H52B 112.8
C53 C52 H52B 112.8
H52A C52 H52B 110.3
C54 C53 C52 110.4(11)
C54 C53 H53A 109.6
C52 C53 H53A 109.6
C54 C53 H53B 109.6
C52 C53 H53B 109.6
H53A C53 H53B 108.1
C53 C54 O1 106.9(11)
C53 C54 H54A 110.3
O1 C54 H54A 110.3
C53 C54 H54B 110.3
O1 C54 H54B 110.3
H54A C54 H54B 108.6
C51A O1A C54A 99.1(15)
O1A C51A C52A 99.4(17)
O1A C51A H51C 111.9
C52A C51A H51C 111.9
O1A C51A H51D 111.9
C52A C51A H51D 111.9
H51C C51A H51D 109.6
C53A C52A C51A 102.4(15)
C53A C52A H52C 111.3
C51A C52A H52C 111.3
C53A C52A H52D 111.3
C51A C52A H52D 111.3
H52C C52A H52D 109.2
C52A C53A C54A 100.7(16)
C52A C53A H53C 111.6
C54A C53A H53C 111.6
C52A C53A H53D 111.6
C54A C53A H53D 111.6
H53C C53A H53D 109.4
O1A C54A C53A 94.7(16)
O1A C54A H54C 112.8
C53A C54A H54C 112.8
O1A C54A H54D 112.8
C53A C54A H54D 112.8
H54C C54A H54D 110.2
C55 O2 C58 119.0(11)
O2 C55 C56 96.5(10)
O2 C55 H55A 112.5
C56 C55 H55A 112.5
O2 C55 H55B 112.5
C56 C55 H55B 112.5
H55A C55 H55B 110.0
C57 C56 C55 113.3(11)
C57 C56 H56A 108.9
C55 C56 H56A 108.9
C57 C56 H56B 108.9
C55 C56 H56B 108.9
H56A C56 H56B 107.7
C56 C57 C58 105.3(10)
C56 C57 H57A 110.7
C58 C57 H57A 110.7
C56 C57 H57B 110.7
C58 C57 H57B 110.7
H57A C57 H57B 108.8
O2 C58 C57 102.0(10)
O2 C58 H58A 111.4
C57 C58 H58A 111.4
O2 C58 H58B 111.4
C57 C58 H58B 111.4
H58A C58 H58B 109.2
C58A O2A C55A 117.0(18)
O2A C55A C56A 102.3(16)
O2A C55A H55C 111.3
C56A C55A H55C 111.3
O2A C55A H55D 111.3
C56A C55A H55D 111.3
H55C C55A H55D 109.2
C57A C56A C55A 102.2(17)
C57A C56A H56C 111.3
C55A C56A H56C 111.3
C57A C56A H56D 111.3
C55A C56A H56D 111.3
H56C C56A H56D 109.2
C56A C57A C58A 104.4(16)
C56A C57A H57C 110.9
C58A C57A H57C 110.9
C56A C57A H57D 110.9
C58A C57A H57D 110.9
H57C C57A H57D 108.9
O2A C58A C57A 95.9(14)
O2A C58A H58C 112.6
C57A C58A H58C 112.6
O2A C58A H58D 112.6
C57A C58A H58D 112.6
H58C C58A H58D 110.1
C55B O2B C58B 111(2)
O2B C55B C56B 101(2)
O2B C55B H55E 111.5
C56B C55B H55E 111.0
O2B C55B H55F 111.5
C56B C55B H55F 111.5
H55E C55B H55F 109.3
C55B C56B C57B 103(2)
C55B C56B H56E 111.3
C57B C56B H56E 111.2
C55B C56B H56F 111.2
C57B C56B H56F 111.2
H56E C56B H56F 109.2
C58B C57B C56B 100.4(19)
C58B C57B H57E 111.7
C56B C57B H57E 111.7
C58B C57B H57F 111.7
C56B C57B H57F 111.7
H57E C57B H57F 109.5
O2B C58B C57B 107.4(18)
O2B C58B H58E 110.2
C57B C58B H58E 110.2
O2B C58B H58F 110.2
C57B C58B H58F 110.2
H58E C58B H58F 108.5

loop_
_geom_bond_atom_site_label_1
_geom_bond_atom_site_label_2
_geom_bond_distance
F1 C1 1.341(5)
F2 C2 1.334(5)
F3 C3 1.348(5)
F4 C4 1.366(5)
F5 C15 1.354(5)
F6 C16 1.339(5)
F7 C17 1.337(5)
F8 C18 1.340(5)
F9 B1 1.365(6)
F10 B1 1.407(6)
F11 B2 1.402(7)
F12 B2 1.390(7)
N1 C6 1.343(5)
N1 C27 1.399(5)
N1 B1 1.574(7)
N2 C7 1.367(5)
N2 C25 1.409(5)
N2 B1 1.543(7)
N3 C20 1.335(6)
N3 C13 1.404(5)
N3 B2 1.544(7)
N4 C21 1.366(5)
N4 C11 1.414(5)
N4 B2 1.534(7)
C1 C2 1.380(7)
C1 C28 1.381(6)
C2 C3 1.378(7)
C3 C4 1.355(6)
C4 C5 1.392(6)
C5 C28 1.412(6)
C5 C6 1.414(6)
C6 H6 0.9500
C7 C8 1.416(6)
C7 C31 1.464(11)
C7 C31A 1.473(12)
C8 C24 1.376(6)
C8 C9 1.503(6)
C9 C10 1.517(6)
C9 C29 1.563(6)
C9 H9 1.0000
C10 C22 1.367(6)
C10 C11 1.404(6)
C11 C12 1.364(6)
C12 C13 1.381(6)
C12 H12 0.9500
C13 C14 1.426(7)
C14 C15 1.373(6)
C14 C19 1.425(6)
C15 C16 1.382(7)
C16 C17 1.395(7)
C17 C18 1.367(7)
C18 C19 1.388(7)
C19 C20 1.410(7)
C20 H20 0.9500
C21 C22 1.408(6)
C21 C41A 1.449(14)
C21 C41 1.470(8)
C22 C23 1.495(6)
C23 C24 1.491(6)
C23 C30 1.569(6)
C23 H23 1.0000
C24 C25 1.423(6)
C25 C26 1.379(6)
C26 C27 1.390(6)
C26 H26 0.9500
C27 C28 1.411(6)
C29 C30 1.563(6)
C29 H29A 0.9900
C29 H29B 0.9900
C30 H30A 0.9900
C30 H30B 0.9900
C31 C32 1.378(13)
C31 C36 1.397(13)
C32 C33 1.392(14)
C32 H32 0.9500
C33 C34 1.382(13)
C33 H33 0.9500
C34 C35 1.379(13)
C34 C37 1.530(13)
C35 C36 1.378(13)
C35 H35 0.9500
C36 H36 0.9500
C37 C39 1.454(14)
C37 C40 1.514(14)
C37 C38 1.518(14)
C38 H38A 0.9800
C38 H38B 0.9800
C38 H38C 0.9800
C39 H39A 0.9800
C39 H39B 0.9800
C39 H39C 0.9800
C40 H40A 0.9800
C40 H40B 0.9800
C40 H40C 0.9800
C31A C32A 1.387(16)
C31A C36A 1.397(16)
C32A C33A 1.395(16)
C32A H32A 0.9500
C33A C34A 1.397(15)
C33A H33A 0.9500
C34A C35A 1.361(15)
C34A C37A 1.515(15)
C35A C36A 1.382(16)
C35A H35A 0.9500
C36A H36A 0.9500
C37A C39A 1.523(15)
C37A C40A 1.526(16)
C37A C38A 1.550(16)
C38A H38D 0.9800
C38A H38E 0.9800
C38A H38F 0.9800
C39A H39D 0.9800
C39A H39E 0.9800
C39A H39F 0.9800
C40A H40D 0.9800
C40A H40E 0.9800
C40A H40F 0.9800
C41 C42 1.402(10)
C41 C46 1.412(10)
C42 C43 1.383(10)
C42 H42 0.9500
C43 C44 1.388(10)
C43 H43 0.9500
C44 C45 1.390(10)
C44 C47 1.551(10)
C45 C46 1.387(10)
C45 H45 0.9500
C46 H46 0.9500
C47 C49 1.508(11)
C47 C50 1.525(13)
C47 C48 1.533(12)
C48 H48A 0.9800
C48 H48B 0.9800
C48 H48C 0.9800
C49 H49A 0.9800
C49 H49B 0.9800
C49 H49C 0.9800
C50 H50A 0.9800
C50 H50B 0.9800
C50 H50C 0.9800
C41A C46A 1.385(18)
C41A C42A 1.388(18)
C42A C43A 1.389(18)
C42A H42A 0.9500
C43A C44A 1.394(17)
C43A H43A 0.9500
C44A C45A 1.397(17)
C44A C47A 1.510(17)
C45A C46A 1.395(18)
C45A H45A 0.9500
C46A H46A 0.9500
C47A C50A 1.529(18)
C47A C49A 1.535(18)
C47A C48A 1.547(17)
C48A H48D 0.9800
C48A H48E 0.9800
C48A H48F 0.9800
C49A H49D 0.9800
C49A H49E 0.9800
C49A H49F 0.9800
C50A H50D 0.9800
C50A H50E 0.9800
C50A H50F 0.9800
O1 C54 1.444(11)
O1 C51 1.476(10)
C51 C52 1.544(12)
C51 H51A 0.9900
C51 H51B 0.9900
C52 C53 1.606(13)
C52 H52A 0.9900
C52 H52B 0.9900
C53 C54 1.431(13)
C53 H53A 0.9900
C53 H53B 0.9900
C54 H54A 0.9900
C54 H54B 0.9900
O1A C51A 1.429(19)
O1A C54A 1.444(18)
C51A C52A 1.552(19)
C51A H51C 0.9900
C51A H51D 0.9900
C52A C53A 1.546(19)
C52A H52C 0.9900
C52A H52D 0.9900
C53A C54A 1.604(19)
C53A H53C 0.9900
C53A H53D 0.9900
C54A H54C 0.9900
C54A H54D 0.9900
O2 C55 1.435(12)
O2 C58 1.447(11)
C55 C56 1.580(14)
C55 H55A 0.9900
C55 H55B 0.9900
C56 C57 1.445(12)
C56 H56A 0.9900
C56 H56B 0.9900
C57 C58 1.538(13)
C57 H57A 0.9900
C57 H57B 0.9900
C58 H58A 0.9900
C58 H58B 0.9900
O2A C58A 1.399(16)
O2A C55A 1.425(19)
C55A C56A 1.549(19)
C55A H55C 0.9900
C55A H55D 0.9900
C56A C57A 1.546(19)
C56A H56C 0.9900
C56A H56D 0.9900
C57A C58A 1.555(18)
C57A H57C 0.9900
C57A H57D 0.9900
C58A H58C 0.9900
C58A H58D 0.9900
O2B C55B 1.43(2)
O2B C58B 1.445(19)
C55B C56B 1.56(2)
C55B H55E 0.9900
C55B H55F 0.9900
C56B C57B 1.57(2)
C56B H56E 0.9900
C56B H56F 0.9900
C57B C58B 1.56(2)
C57B H57E 0.9900
C57B H57F 0.9900
C58B H58E 0.9900
C58B H58F 0.9900

loop_
_geom_torsion_atom_site_label_1
_geom_torsion_atom_site_label_2
_geom_torsion_atom_site_label_3
_geom_torsion_atom_site_label_4
_geom_torsion
C7 N2 B1 F9 -49.1(7)
C25 N2 B1 F9 132.2(5)
C7 N2 B1 F10 75.7(6)
C25 N2 B1 F10 -102.9(5)
C7 N2 B1 N1 -169.8(4)
C25 N2 B1 N1 11.6(6)
C6 N1 B1 F9 45.9(7)
C27 N1 B1 F9 -139.1(4)
C6 N1 B1 F10 -72.9(6)
C27 N1 B1 F10 102.1(5)
C6 N1 B1 N2 169.2(4)
C27 N1 B1 N2 -15.8(7)
C21 N4 B2 F12 43.6(8)
C11 N4 B2 F12 -135.3(5)
C21 N4 B2 F11 -78.6(7)
C11 N4 B2 F11 102.5(5)
C21 N4 B2 N3 163.3(4)
C11 N4 B2 N3 -15.5(7)
C20 N3 B2 F12 -49.0(7)
C13 N3 B2 F12 138.1(4)
C20 N3 B2 F11 70.1(6)
C13 N3 B2 F11 -102.9(5)
C20 N3 B2 N4 -170.2(4)
C13 N3 B2 N4 16.8(7)
F1 C1 C2 F2 -4.1(7)
C28 C1 C2 F2 177.6(4)
F1 C1 C2 C3 177.8(4)
C28 C1 C2 C3 -0.5(7)
F2 C2 C3 F3 3.1(7)
C1 C2 C3 F3 -178.7(4)
F2 C2 C3 C4 -178.3(4)
C1 C2 C3 C4 -0.2(7)
F3 C3 C4 F4 0.8(7)
C2 C3 C4 F4 -177.7(4)
F3 C3 C4 C5 -179.2(4)
C2 C3 C4 C5 2.3(7)
C3 C4 C5 C28 -3.6(7)
F4 C4 C5 C28 176.4(4)
C3 C4 C5 C6 177.9(5)
F4 C4 C5 C6 -2.1(8)
C27 N1 C6 C5 -1.5(5)
B1 N1 C6 C5 174.2(4)
C4 C5 C6 N1 179.6(5)
C28 C5 C6 N1 0.9(5)
C25 N2 C7 C8 0.3(5)
B1 N2 C7 C8 -178.5(5)
C25 N2 C7 C31 -174.0(14)
B1 N2 C7 C31 7.3(16)
C25 N2 C7 C31A 178.3(18)
B1 N2 C7 C31A -0.5(19)
N2 C7 C8 C24 -0.2(5)
C31 C7 C8 C24 174.2(14)
C31A C7 C8 C24 -178.1(19)
N2 C7 C8 C9 179.1(5)
C31 C7 C8 C9 -6.4(16)
C31A C7 C8 C9 1(2)
C24 C8 C9 C10 47.2(6)
C7 C8 C9 C10 -132.1(6)
C24 C8 C9 C29 -61.6(5)
C7 C8 C9 C29 119.1(6)
C8 C9 C10 C22 -50.5(6)
C29 C9 C10 C22 58.4(5)
C8 C9 C10 C11 133.8(6)
C29 C9 C10 C11 -117.3(6)
C22 C10 C11 C12 169.1(5)
C9 C10 C11 C12 -14.9(10)
C22 C10 C11 N4 -1.1(5)
C9 C10 C11 N4 174.8(5)
C21 N4 C11 C12 -172.0(4)
B2 N4 C11 C12 7.0(7)
C21 N4 C11 C10 -0.3(5)
B2 N4 C11 C10 178.7(5)
C10 C11 C12 C13 -165.9(5)
N4 C11 C12 C13 3.4(7)
C11 C12 C13 N3 -2.3(7)
C11 C12 C13 C14 174.3(5)
C20 N3 C13 C12 176.8(4)
B2 N3 C13 C12 -9.2(7)
C20 N3 C13 C14 -0.7(5)
B2 N3 C13 C14 173.3(5)
C12 C13 C14 C15 4.7(10)
N3 C13 C14 C15 -178.4(5)
C12 C13 C14 C19 -175.3(5)
N3 C13 C14 C19 1.6(5)
C19 C14 C15 F5 -179.2(4)
C13 C14 C15 F5 0.9(9)
C19 C14 C15 C16 -2.7(7)
C13 C14 C15 C16 177.3(5)
F5 C15 C16 F6 -0.1(7)
C14 C15 C16 F6 -176.6(5)
F5 C15 C16 C17 179.0(4)
C14 C15 C16 C17 2.5(8)
F6 C16 C17 F7 0.9(7)
C15 C16 C17 F7 -178.2(5)
F6 C16 C17 C18 177.3(5)
C15 C16 C17 C18 -1.8(8)
F7 C17 C18 F8 -3.6(8)
C16 C17 C18 F8 -179.8(4)
F7 C17 C18 C19 177.8(4)
C16 C17 C18 C19 1.5(8)
F8 C18 C19 C20 5.1(9)
C17 C18 C19 C20 -176.2(5)
F8 C18 C19 C14 179.5(4)
C17 C18 C19 C14 -1.8(7)
C15 C14 C19 C18 2.4(7)
C13 C14 C19 C18 -177.6(4)
C15 C14 C19 C20 178.1(4)
C13 C14 C19 C20 -1.9(5)
C13 N3 C20 C19 -0.5(5)
B2 N3 C20 C19 -174.4(5)
C18 C19 C20 N3 176.5(5)
C14 C19 C20 N3 1.5(6)
C11 N4 C21 C22 1.6(5)
B2 N4 C21 C22 -177.3(5)
C11 N4 C21 C41A -167.6(17)
B2 N4 C21 C41A 13.5(18)
C11 N4 C21 C41 179.4(7)
B2 N4 C21 C41 0.5(10)
C11 C10 C22 C21 2.1(5)
C9 C10 C22 C21 -174.7(4)
C11 C10 C22 C23 177.3(4)
C9 C10 C22 C23 0.5(6)
N4 C21 C22 C10 -2.4(5)
C41A C21 C22 C10 166.2(18)
C41 C21 C22 C10 179.8(7)
N4 C21 C22 C23 -176.1(5)
C41A C21 C22 C23 -8(2)
C41 C21 C22 C23 6.1(10)
C10 C22 C23 C24 52.5(5)
C21 C22 C23 C24 -134.0(6)
C10 C22 C23 C30 -58.8(5)
C21 C22 C23 C30 114.6(6)
C7 C8 C24 C25 0.1(5)
C9 C8 C24 C25 -179.4(4)
C7 C8 C24 C23 -175.2(4)
C9 C8 C24 C23 5.3(6)
C22 C23 C24 C8 -55.8(5)
C30 C23 C24 C8 55.0(5)
C22 C23 C24 C25 130.7(6)
C30 C23 C24 C25 -118.5(6)
C7 N2 C25 C26 177.5(4)
B1 N2 C25 C26 -3.6(7)
C7 N2 C25 C24 -0.3(5)
B1 N2 C25 C24 178.6(4)
C8 C24 C25 C26 -177.3(5)
C23 C24 C25 C26 -3.6(9)
C8 C24 C25 N2 0.1(5)
C23 C24 C25 N2 173.9(5)
N2 C25 C26 C27 -3.5(7)
C24 C25 C26 C27 173.6(5)
C25 C26 C27 N1 0.0(7)
C25 C26 C27 C28 -173.2(5)
C6 N1 C27 C26 -173.4(4)
B1 N1 C27 C26 10.9(7)
C6 N1 C27 C28 1.5(5)
B1 N1 C27 C28 -174.1(4)
F1 C1 C28 C27 3.2(8)
C2 C1 C28 C27 -178.6(5)
F1 C1 C28 C5 -179.1(4)
C2 C1 C28 C5 -0.8(7)
C26 C27 C28 C1 -9.3(9)
N1 C27 C28 C1 177.0(5)
C26 C27 C28 C5 172.7(5)
N1 C27 C28 C5 -0.9(5)
C4 C5 C28 C1 2.8(7)
C6 C5 C28 C1 -178.3(4)
C4 C5 C28 C27 -178.8(4)
C6 C5 C28 C27 0.0(5)
C8 C9 C29 C30 54.0(5)
C10 C9 C29 C30 -56.1(5)
C9 C29 C30 C23 1.8(5)
C24 C23 C30 C29 -56.3(5)
C22 C23 C30 C29 54.7(5)
N2 C7 C31 C32 -47(2)
C8 C7 C31 C32 139.5(12)
C31A C7 C31 C32 10(20)
N2 C7 C31 C36 129.8(17)
C8 C7 C31 C36 -44(3)
C31A C7 C31 C36 -173(23)
C36 C31 C32 C33 -0.3(15)
C7 C31 C32 C33 177(2)
C31 C32 C33 C34 1.6(12)
C32 C33 C34 C35 -2.9(17)
C32 C33 C34 C37 -178.8(12)
C33 C34 C35 C36 3(2)
C37 C34 C35 C36 178.8(16)
C34 C35 C36 C31 -2(3)
C32 C31 C36 C35 1(2)
C7 C31 C36 C35 -176(2)
C35 C34 C37 C39 -110.8(16)
C33 C34 C37 C39 64.6(17)
C35 C34 C37 C40 125.7(14)
C33 C34 C37 C40 -58.8(17)
C35 C34 C37 C38 7.5(19)
C33 C34 C37 C38 -177.1(13)
N2 C7 C31A C32A -46(3)
C8 C7 C31A C32A 131.4(18)
C31 C7 C31A C32A -173(23)
N2 C7 C31A C36A 141.9(19)
C8 C7 C31A C36A -41(3)
C31 C7 C31A C36A 15(19)
C36A C31A C32A C33A 0.0(19)
C7 C31A C32A C33A -172(3)
C31A C32A C33A C34A -0.6(13)
C32A C33A C34A C35A 0.6(19)
C32A C33A C34A C37A 178.7(15)
C33A C34A C35A C36A 0(3)
C37A C34A C35A C36A -178.4(19)
C34A C35A C36A C31A 0(3)
C32A C31A C36A C35A 0(3)
C7 C31A C36A C35A 173(3)
C35A C34A C37A C39A 69.3(17)
C33A C34A C37A C39A -108.8(16)
C35A C34A C37A C40A -52.4(19)
C33A C34A C37A C40A 129.4(17)
C35A C34A C37A C38A -178.0(15)
C33A C34A C37A C38A 4(2)
N4 C21 C41 C42 51.4(12)
C22 C21 C41 C42 -131.2(9)
C41A C21 C41 C42 -26(10)
N4 C21 C41 C46 -136.1(10)
C22 C21 C41 C46 41.3(14)
C41A C21 C41 C46 147(12)
C46 C41 C42 C43 0.0(10)
C21 C41 C42 C43 172.9(11)
C41 C42 C43 C44 1.5(10)
C42 C43 C44 C45 -0.9(13)
C42 C43 C44 C47 179.2(8)
C43 C44 C45 C46 -1.2(14)
C47 C44 C45 C46 178.7(9)
C44 C45 C46 C41 2.8(16)
C42 C41 C46 C45 -2.1(15)
C21 C41 C46 C45 -175.1(11)
C43 C44 C47 C49 117.7(11)
C45 C44 C47 C49 -62.2(12)
C43 C44 C47 C50 -124.1(13)
C45 C44 C47 C50 56.0(14)
C43 C44 C47 C48 -3.5(14)
C45 C44 C47 C48 176.5(9)
N4 C21 C41A C46A -121(2)
C22 C21 C41A C46A 72(3)
C41 C21 C41A C46A -10(9)
N4 C21 C41A C42A 49(3)
C22 C21 C41A C42A -118(2)
C41 C21 C41A C42A 159(13)
C46A C41A C42A C43A 0(2)
C21 C41A C42A C43A -169(3)
C41A C42A C43A C44A 2.2(17)
C42A C43A C44A C45A -4(3)
C42A C43A C44A C47A -177.6(18)
C43A C44A C45A C46A 4(4)
C47A C44A C45A C46A 178(2)
C42A C41A C46A C45A 0(4)
C21 C41A C46A C45A 170(3)
C44A C45A C46A C41A -2(4)
C43A C44A C47A C50A -177(3)
C45A C44A C47A C50A 9(3)
C43A C44A C47A C49A 65(3)
C45A C44A C47A C49A -109(3)
C43A C44A C47A C48A -57(3)
C45A C44A C47A C48A 129(2)
C54 O1 C51 C52 23.1(14)
O1 C51 C52 C53 -30.9(13)
C51 C52 C53 C54 30.6(15)
C52 C53 C54 O1 -19.6(16)
C51 O1 C54 C53 -1.7(15)
C54A O1A C51A C52A -60(3)
O1A C51A C52A C53A 29(4)
C51A C52A C53A C54A 8(4)
C51A O1A C54A C53A 64(2)
C52A C53A C54A O1A -42(3)
C58 O2 C55 C56 17.6(18)
O2 C55 C56 C57 -5.9(19)
C55 C56 C57 C58 -5.7(18)
C55 O2 C58 C57 -21.9(17)
C56 C57 C58 O2 14.8(15)
C58A O2A C55A C56A -20(5)
O2A C55A C56A C57A -10(5)
C55A C56A C57A C58A 32(3)
C55A O2A C58A C57A 39(4)
C56A C57A C58A O2A -41.0(17)
C58B O2B C55B C56B -34(6)
O2B C55B C56B C57B 42(5)
C55B C56B C57B C58B -34(6)
C55B O2B C58B C57B 13(7)
C56B C57B C58B O2B 15(7)
